data_1540323
loop_
_publ_author_name
'Kraemer, K.'
'Meyer, G.'

_publ_section_title
;
 Addition und Substitution von Natrium in Cer(III)-chlorid: Na.38(Na.19
 Ce.81)Cl3
;
_journal_name_full 'Zeitschrift fuer Anorganische und Allgemeine Chemie'
_journal_page_first 96
_journal_page_last 100
_journal_volume 589
_journal_year 1990
_chemical_formula_sum 'Ce0.81 Cl3 Na0.57'
_chemical_name_systematic 'Na.38 (Na.19 Ce.81) Cl3'
_space_group_IT_number 176
_symmetry_space_group_name_Hall '-P 6c'
_symmetry_space_group_name_H-M 'P 63/m'
_cell_angle_alpha 90
_cell_angle_beta 90
_cell_angle_gamma 120
_cell_formula_units_Z 2
_cell_length_a 7.5707
_cell_length_b 7.5707
_cell_length_c 4.3156
_cell_volume 214.212
_citation_journal_id_ASTM ZAACAB
_cod_data_source_file Kraemer_ZAACAB_1990_1352.cif
_cod_data_source_block Ce0.81Cl3Na0.57
_cod_original_cell_volume 214.2121
_cod_database_code 1540323

loop_
_symmetry_equiv_pos_as_xyz
x,y,z
x-y,x,z+1/2
-y,x-y,z
-x,-y,z+1/2
-x+y,-x,z
y,-x+y,z+1/2
-x,-y,-z
-x+y,-x,-z-1/2
y,-x+y,-z
x,y,-z-1/2
x-y,x,-z
-y,x-y,-z-1/2

loop_
_atom_site_label
_atom_site_type_symbol
_atom_site_fract_x
_atom_site_fract_y
_atom_site_fract_z
_atom_site_occupancy
_atom_site_U_iso_or_equiv
Ce1 Ce+3 0.3333 0.6667 0.25 0.808 0.0
Na1 Na+1 0 0 0 0.38 0.0
Cl1 Cl-1 0.38759 0.30279 0.25 1 0.0
Na2 Na+1 0.3333 0.6667 0.25 0.192 0.0
